data_2103472
loop_
_publ_author_name
'Allan, David R.'
'Clark, Stewart J.'
'Dawson, Alice'
'McGregor, Pamela A.'
'Parsons, Simon'

_publ_section_title
;
 Pressure-induced polymorphism in phenol
;
_journal_issue 6
_journal_name_full 'Acta Crystallographica Section B'
_journal_page_first 1018
_journal_page_last 1024
_journal_paper_doi 10.1107/S0108768102018797
_journal_volume 58
_journal_year 2002
_chemical_formula_moiety PhOH
_chemical_formula_sum 'C6 H6 O'
_chemical_formula_weight 94.11
_chemical_name_systematic
;
 ?
;
_space_group_IT_number 4
_symmetry_cell_setting monoclinic
_symmetry_space_group_name_Hall 'P 2yb'
_symmetry_space_group_name_H-M 'P 1 21 1'
_atom_sites_solution_hydrogens geom
_atom_sites_solution_primary direct
_atom_sites_solution_secondary difmap
_audit_creation_method SHELXL-97
_cell_angle_alpha 90.00
_cell_angle_beta 101.47(3)
_cell_angle_gamma 90.00
_cell_formula_units_Z 6
_cell_length_a 11.610(4)
_cell_length_b 5.4416(11)
_cell_length_c 12.217(5)
_cell_measurement_reflns_used 331
_cell_measurement_temperature 293(2)
_cell_measurement_theta_max 25.5
_cell_measurement_theta_min 2.5
_cell_volume 756.4(4)
_computing_cell_refinement 'Bruker SMART'
_computing_data_collection 'Bruker SMART'
_computing_data_reduction 'Bruker SHELXTL'
_computing_molecular_graphics 'Bruker SHELXTL'
_computing_publication_material 'Bruker SHELXTL'
_computing_structure_refinement 'SHELXL-97 (Sheldrick, 1997)'
_computing_structure_solution 'SHELXS-97 (Sheldrick, 1990)'
_diffrn_ambient_temperature 293(2)
_diffrn_measured_fraction_theta_full 0.199
_diffrn_measured_fraction_theta_max 0.199
_diffrn_measurement_device_type 'CCD area detector'
_diffrn_measurement_method 'phi and omega scans'
_diffrn_radiation_monochromator graphite
_diffrn_radiation_source 'fine-focus sealed tube'
_diffrn_radiation_type MoK\a
_diffrn_radiation_wavelength 0.71073
_diffrn_reflns_av_R_equivalents 0.0567
_diffrn_reflns_av_sigmaI/netI 0.0811
_diffrn_reflns_limit_h_max 12
_diffrn_reflns_limit_h_min -12
_diffrn_reflns_limit_k_max 6
_diffrn_reflns_limit_k_min -6
_diffrn_reflns_limit_l_max 7
_diffrn_reflns_limit_l_min -7
_diffrn_reflns_number 1129
_diffrn_reflns_theta_full 24.88
_diffrn_reflns_theta_max 24.88
_diffrn_reflns_theta_min 2.70
_exptl_absorpt_coefficient_mu 0.083
_exptl_absorpt_correction_T_max 1.000
_exptl_absorpt_correction_T_min 0.213
_exptl_absorpt_correction_type Sadabs
_exptl_crystal_density_diffrn 1.240
_exptl_crystal_density_method 'not measured'
_exptl_crystal_F_000 300
_refine_diff_density_max 0.321
_refine_diff_density_min -0.199
_refine_ls_abs_structure_details 'Flack H D (1983), Acta Cryst. A39, 876-881'
_refine_ls_abs_structure_Flack 0(10)
_refine_ls_extinction_method none
_refine_ls_goodness_of_fit_ref 0.975
_refine_ls_hydrogen_treatment riding
_refine_ls_matrix_type full
_refine_ls_number_parameters 29
_refine_ls_number_reflns 455
_refine_ls_number_restraints 14
_refine_ls_restrained_S_all 0.964
_refine_ls_R_factor_all 0.1146
_refine_ls_R_factor_gt 0.0863
_refine_ls_shift/su_max 0.002
_refine_ls_shift/su_mean 0.000
_refine_ls_structure_factor_coef Fsqd
_refine_ls_weighting_details 'calc w=1/[\s^2^(Fo^2^)+(0.1876P)^2^+0.0000P] where P=(Fo^2^+2Fc^2^)/3'
_refine_ls_weighting_scheme calc
_refine_ls_wR_factor_gt 0.2570
_refine_ls_wR_factor_ref 0.2777
_reflns_number_gt 269
_reflns_number_total 455
_reflns_threshold_expression >2sigma(I)
_cod_data_source_file bm0050.cif
_cod_data_source_block phenol
_cod_depositor_comments
;
The following automatic conversions were performed:
'_symmetry_cell_setting' value 'Monoclinic' changed to 'monoclinic'
according to '/home/saulius/struct/CIF-dictionaries/cif_core.dic'
dictionary named 'cif_core.dic' version 2.4.1 from 2010-06-29.

Automatic conversion script
Id: cif_fix_enum 1527 2010-12-29 10:47:43Z saulius 

The following automatic conversions were performed:

'_symmetry_cell_setting' value 'Monoclinic' changed to 'monoclinic'
according to /home/saulius/struct/CIF-dictionaries/cif_core.dic
dictionary named 'cif_core.dic' version 2.4.1 from 2010-06-29.

Automatic conversion script
Id: cif_fix_values 1715 2011-07-08 13:25:40Z adriana 

The following automatic conversions were performed:

'_atom_sites_solution_hydrogens' value 'geometric' was changed to
'geom'.

Automatic conversion script
Id: cif_fix_values 6452 2018-10-05 10:23:21Z andrius 
;
_cod_original_sg_symbol_H-M P21
_cod_database_code 2103472
_cod_database_fobs_code 2103472

loop_
_symmetry_equiv_pos_as_xyz
'x, y, z'
'-x, y+1/2, -z'

loop_
_atom_site_label
_atom_site_fract_x
_atom_site_fract_y
_atom_site_fract_z
_atom_site_U_iso_or_equiv
_atom_site_adp_type
_atom_site_calc_flag
_atom_site_refinement_flags
_atom_site_occupancy
_atom_site_type_symbol
O1A 0.7050(10) 0.4386(19) 0.3000(15) 0.0583(15) Uiso d D 1 O
H1A 0.6716 0.3230 0.3235 0.087 Uiso calc R 1 H
C2A 0.6911(8) 0.4219(16) 0.1876(15) 0.0583(15) Uiso d GD 1 C
C3A 0.6275(9) 0.2301(18) 0.1293(17) 0.0583(15) Uiso d GD 1 C
H3A 0.5935 0.1113 0.1675 0.070 Uiso calc R 1 H
C4A 0.6146(10) 0.216(2) 0.0139(17) 0.0583(15) Uiso d GD 1 C
H4A 0.5721 0.0877 -0.0251 0.070 Uiso calc R 1 H
C5A 0.6654(11) 0.394(3) -0.0432(15) 0.0583(15) Uiso d GD 1 C
H5A 0.6568 0.3842 -0.1204 0.070 Uiso calc R 1 H
C6A 0.7290(11) 0.585(3) 0.0150(15) 0.0583(15) Uiso d GD 1 C
H6A 0.7629 0.7043 -0.0232 0.070 Uiso calc R 1 H
C7A 0.7418(9) 0.5996(18) 0.1304(15) 0.0583(15) Uiso d GD 1 C
H7A 0.7844 0.7279 0.1694 0.070 Uiso calc R 1 H
O1B 0.6823(10) 0.937(2) 0.3864(14) 0.0583(15) Uiso d D 1 O
H1B 0.7209 0.8193 0.3720 0.087 Uiso calc R 1 H
C2B 0.6694(11) 0.923(2) 0.4937(14) 0.0583(15) Uiso d GD 1 C
C3B 0.7169(10) 0.726(2) 0.5603(15) 0.0583(15) Uiso d GD 1 C
H3B 0.7597 0.6059 0.5317 0.070 Uiso calc R 1 H
C4B 0.7005(9) 0.709(3) 0.6697(15) 0.0583(15) Uiso d G 1 C
H4B 0.7322 0.5776 0.7143 0.070 Uiso calc R 1 H
C5B 0.6366(10) 0.889(3) 0.7124(14) 0.0583(15) Uiso d G 1 C
H5B 0.6256 0.8773 0.7856 0.070 Uiso calc R 1 H
C6B 0.5891(9) 1.085(3) 0.6458(14) 0.0583(15) Uiso d G 1 C
H6B 0.5463 1.2053 0.6744 0.070 Uiso calc R 1 H
C7B 0.6055(10) 1.102(2) 0.5364(14) 0.0583(15) Uiso d GD 1 C
H7B 0.5737 1.2337 0.4918 0.070 Uiso calc R 1 H
O1C 1.0164(12) 0.860(2) 0.4541(16) 0.0583(15) Uiso d D 1 O
H1C 0.9818 0.9714 0.4791 0.087 Uiso calc R 1 H
C2C 1.0088(13) 0.893(2) 0.3444(13) 0.0583(15) Uiso d GD 1 C
C3C 0.9567(10) 1.0874(15) 0.2791(17) 0.0583(15) Uiso d G 1 C
H3C 0.9167 1.2084 0.3103 0.070 Uiso calc R 1 H
C4C 0.9644(10) 1.101(2) 0.1671(16) 0.0583(15) Uiso d G 1 C
H4C 0.9295 1.2314 0.1235 0.070 Uiso calc R 1 H
C5C 1.0241(12) 0.920(4) 0.1205(13) 0.0583(15) Uiso d G 1 C
H5C 1.0293 0.9295 0.0456 0.070 Uiso calc R 1 H
C6C 1.0762(10) 0.726(3) 0.1858(17) 0.0583(15) Uiso d G 1 C
H6C 1.1162 0.6046 0.1546 0.070 Uiso calc R 1 H
C7C 1.0686(11) 0.7119(15) 0.2977(16) 0.0583(15) Uiso d G 1 C
H7C 1.1034 0.5817 0.3414 0.070 Uiso calc R 1 H

loop_
_atom_type_symbol
_atom_type_description
_atom_type_scat_dispersion_real
_atom_type_scat_dispersion_imag
_atom_type_scat_source
C C 0.0033 0.0016 'International Tables Vol C Tables 4.2.6.8 and 6.1.1.4'
H H 0.0000 0.0000 'International Tables Vol C Tables 4.2.6.8 and 6.1.1.4'
O O 0.0106 0.0060 'International Tables Vol C Tables 4.2.6.8 and 6.1.1.4'

loop_
_geom_angle_atom_site_label_1
_geom_angle_atom_site_label_2
_geom_angle_atom_site_label_3
_geom_angle
O1A C2A C3A 120.9(7)
O1A C2A C7A 119.1(7)
C3A C2A C7A 120.0
C4A C3A C2A 120.0
C3A C4A C5A 120.0
C6A C5A C4A 120.0
C7A C6A C5A 120.0
C6A C7A C2A 120.0
O1B C2B C3B 120.3(7)
O1B C2B C7B 119.6(7)
C3B C2B C7B 120.0
C2B C3B C4B 120.0
C5B C4B C3B 120.0
C4B C5B C6B 120.0
C7B C6B C5B 120.0
C6B C7B C2B 120.0
O1C C2C C3C 127.7(14)
O1C C2C C7C 112.1(14)
C3C C2C C7C 120.0
C2C C3C C4C 120.0
C5C C4C C3C 120.0
C6C C5C C4C 120.0
C5C C6C C7C 120.0
C6C C7C C2C 120.0

loop_
_geom_bond_atom_site_label_1
_geom_bond_atom_site_label_2
_geom_bond_distance
O1A C2A 1.354(15)
C2A C3A 1.3900
C2A C7A 1.3900
C3A C4A 1.3900
C4A C5A 1.3900
C5A C6A 1.3900
C6A C7A 1.3900
O1B C2B 1.351(16)
C2B C3B 1.3900
C2B C7B 1.3900
C3B C4B 1.3900
C4B C5B 1.3900
C5B C6B 1.3900
C6B C7B 1.3900
O1C C2C 1.338(17)
C2C C3C 1.3900
C2C C7C 1.3900
C3C C4C 1.3900
C4C C5C 1.3900
C5C C6C 1.3900
C6C C7C 1.3900

loop_
_cod_related_entry_id
_cod_related_entry_database
_cod_related_entry_code
1 ChemSpider 971
